data_1530484
loop_
_publ_author_name
'Nevskii, N.N.'
'Ivanova, L.I.'
'Belov, N.V.'
'Ilyukhin, V.V.'

_publ_section_title
;
 Crystal structure of calcium-germanium chondrodite Ca5 (Ge O4)2 (O H)2
;
_journal_name_full 'Doklady Akademii Nauk SSSR'
_journal_page_first 345
_journal_page_last 347
_journal_volume 243
_journal_year 1978
_chemical_formula_sum 'Ca5 Ge2 H2 O10'
_chemical_name_systematic 'Ca5 (Ge O4)2 (O H)2'
_space_group_IT_number 14
_symmetry_space_group_name_Hall '-P 2bc'
_symmetry_space_group_name_H-M 'P 1 1 21/b'
_cell_angle_alpha 90
_cell_angle_beta 90
_cell_angle_gamma 108.66
_cell_formula_units_Z 2
_cell_length_a 8.9345
_cell_length_b 11.592
_cell_length_c 5.2186
_cell_volume 512.073
_citation_journal_id_ASTM DANKAS
_cod_data_source_file Nevskii_DANKAS_1978_550.cif
_cod_data_source_block H2Ca5Ge2O10
_cod_original_cell_volume 512.0726
_cod_original_sg_symbol_Hall '-P 2ybc (-x,z,y)'
_cod_original_formula_sum 'H2 Ca5 Ge2 O10'
_cod_database_code 1530484

loop_
_symmetry_equiv_pos_as_xyz
x,y,z
-x,-y+1/2,z+1/2
-x,-y,-z
x,y-1/2,-z-1/2

loop_
_atom_site_label
_atom_site_type_symbol
_atom_site_fract_x
_atom_site_fract_y
_atom_site_fract_z
_atom_site_occupancy
_atom_site_U_iso_or_equiv
O5 O-2 0.3977 0.4417 0.7404 1 0.0
O2 O-2 0.0347 0.1688 0.2844 1 0.0
Ge1 Ge+4 0.2009 0.1441 0.4297 1 0.0
O3 O-2 0.3613 0.2563 0.2857 1 0.0
Ca1 Ca+2 0 0 0 1 0.0
O1 O-2 0.2064 0.0077 0.285 1 0.0
Ca3 Ca+2 0.4204 0.1181 -0.0064 1 0.0
O4 O-2 0.2015 0.1468 0.7642 1 0.0
Ca2 Ca+2 0.1899 0.3286 -0.0007 1 0.0
